data_4350733
loop_
_publ_author_name
'Chen, Sa'
'Shang, Ran'
'Hu, Ke-Li'
'Wang, Zhe-Ming'
'Gao, Song'

_publ_section_title
;
 [NH2NH3][M(HCOO)3] (M = Mn2+, Zn2+, Co2+and Mg2+): structural phase
 transitions, prominent dielectric anomalies and negative thermal
 expansion, and magnetic ordering
;
_journal_issue 1
_journal_name_full 'Inorg. Chem. Front.'
_journal_page_first 83
_journal_paper_doi 10.1039/C3QI00034F
_journal_volume 1
_journal_year 2014
_chemical_formula_sum 'C3 H8 Co N2 O6'
_chemical_formula_weight 227.04
_space_group_IT_number 173
_space_group_name_Hall 'P 6c'
_space_group_name_H-M_alt 'P 63'
_symmetry_cell_setting hexagonal
_symmetry_space_group_name_H-M 'P 63'
_atom_sites_solution_hydrogens difmap
_atom_sites_solution_primary direct
_atom_sites_solution_secondary difmap
_audit_creation_method SHELXL-97
_cell_angle_alpha 90.00
_cell_angle_beta 90.00
_cell_angle_gamma 120.00
_cell_formula_units_Z 2
_cell_length_a 7.9157(3)
_cell_length_b 7.9157(3)
_cell_length_c 7.4836(3)
_cell_measurement_reflns_used 4947
_cell_measurement_temperature 405.0
_cell_measurement_theta_max 30.1800
_cell_measurement_theta_min 2.9655
_cell_volume 406.09(3)
_computing_cell_refinement 'CrysAlisPro (Agilent Technologies, 2012)'
_computing_data_collection 'CrysAlisPro (Agilent Technologies, 2012)'
_computing_data_reduction 'CrysAlisPro (Agilent Technologies, 2012)'
_computing_molecular_graphics 'Bruker SHELXTL V5.1 (Sheldrick, 1998)'
_computing_publication_material 'SHELXL-97 (Sheldrick, 1997)'
_computing_structure_refinement 'SHELXL-97 (Sheldrick, 1997)'
_computing_structure_solution 'SHELXS-97 (Sheldrick, 1990)'
_diffrn_ambient_temperature 405.0
_diffrn_detector_area_resol_mean 10.3914
_diffrn_measured_fraction_theta_full 0.997
_diffrn_measured_fraction_theta_max 0.997
_diffrn_measurement_device_type 'SuperNova, Dual, Cu at zero, AtlasCCD'
_diffrn_measurement_method '\w scans'
_diffrn_radiation_monochromator mirror
_diffrn_radiation_source 'SuperNova (Mo) X-ray Source'
_diffrn_radiation_type MoK\a
_diffrn_radiation_wavelength 0.71073
_diffrn_reflns_av_R_equivalents 0.0281
_diffrn_reflns_av_sigmaI/netI 0.0125
_diffrn_reflns_limit_h_max 10
_diffrn_reflns_limit_h_min -10
_diffrn_reflns_limit_k_max 10
_diffrn_reflns_limit_k_min -10
_diffrn_reflns_limit_l_max 9
_diffrn_reflns_limit_l_min -9
_diffrn_reflns_number 6226
_diffrn_reflns_theta_full 28.10
_diffrn_reflns_theta_max 28.10
_diffrn_reflns_theta_min 4.03
_diffrn_standards_decay_% 0
_exptl_absorpt_coefficient_mu 2.110
_exptl_absorpt_correction_T_max 1.00000
_exptl_absorpt_correction_T_min 0.70685
_exptl_absorpt_correction_type multi-scan
_exptl_absorpt_process_details
;
CrysAlisPro, Agilent Technologies,
Empirical absorption correction using spherical harmonics,
implemented in SCALE3 ABSPACK scaling algorithm (Blessing 1995, 1997).
;
_exptl_crystal_colour violet
_exptl_crystal_density_diffrn 1.857
_exptl_crystal_density_method 'not measured'
_exptl_crystal_description block
_exptl_crystal_F_000 230
_exptl_crystal_size_max 0.24
_exptl_crystal_size_mid 0.24
_exptl_crystal_size_min 0.14
_refine_diff_density_max 0.229
_refine_diff_density_min -0.173
_refine_diff_density_rms 0.038
_refine_ls_abs_structure_details 'Flack H D (1983), Acta Cryst. A39, 876-881'
_refine_ls_abs_structure_Flack -0.01(3)
_refine_ls_extinction_coef 0.014(5)
_refine_ls_extinction_expression Fc^*^=kFc[1+0.001xFc^2^\l^3^/sin(2\q)]^-1/4^
_refine_ls_extinction_method SHELXL
_refine_ls_goodness_of_fit_ref 1.118
_refine_ls_hydrogen_treatment constr.
_refine_ls_matrix_type full
_refine_ls_number_parameters 65
_refine_ls_number_reflns 672
_refine_ls_number_restraints 15
_refine_ls_restrained_S_all 1.117
_refine_ls_R_factor_all 0.0167
_refine_ls_R_factor_gt 0.0157
_refine_ls_shift/su_max 0.000
_refine_ls_shift/su_mean 0.000
_refine_ls_structure_factor_coef Fsqd
_refine_ls_weighting_details 'calc w=1/[\s^2^(Fo^2^)+(0.0253P)^2^+0.0544P] where P=(Fo^2^+2Fc^2^)/3'
_refine_ls_weighting_scheme calc
_refine_ls_wR_factor_gt 0.0422
_refine_ls_wR_factor_ref 0.0432
_reflns_number_gt 648
_reflns_number_total 672
_reflns_threshold_expression >2sigma(I)
_cod_data_source_file c3qi00034f.txt
_cod_data_source_block 3Co-405K
_cod_depositor_comments
;
The following automatic conversions were performed:

data item '_symmetry_cell_setting' value 'Hexagonal' was changed to
'hexagonal' in accordance with the
/home/saulius/struct/COD-crude-data/automatic-downloads/DataCite-retrospective/RSC/depositions/lib/dictionaries/cif_core.dic
dictionary named 'cif_core.dic' version 2.4.2 last updated on
2011-04-26.

Automatic conversion script
Id: cif_fix_values 6909 2019-04-08 15:41:33Z antanas 
;
_cod_original_sg_symbol_H-M 'P 6(3)'
_cod_database_code 4350733

loop_
_symmetry_equiv_pos_as_xyz
'x, y, z'
'x-y, x, z+1/2'
'-y, x-y, z'
'-x, -y, z+1/2'
'-x+y, -x, z'
'y, -x+y, z+1/2'

loop_
_atom_site_label
_atom_site_type_symbol
_atom_site_fract_x
_atom_site_fract_y
_atom_site_fract_z
_atom_site_U_iso_or_equiv
_atom_site_adp_type
_atom_site_occupancy
_atom_site_symmetry_multiplicity
_atom_site_calc_flag
_atom_site_refinement_flags
Co1 Co 0.3333 0.6667 0.26906(16) 0.02159(12) Uani 1 3 d S
O1 O 0.3159(2) 0.4376(2) 0.42257(17) 0.0441(4) Uani 1 1 d .
O2 O 0.4377(2) 0.3159(2) 0.61523(17) 0.0441(4) Uani 1 1 d .
C1 C 0.4471(2) 0.4472(3) 0.5185(4) 0.0382(4) Uani 1 1 d .
H1 H 0.5646 0.5646 0.5181 0.046 Uiso 1 1 calc R
N1 N 0.088(2) 0.037(2) 0.3133(17) 0.088(5) Uani 0.33 1 d PD
H11 H 0.187(7) 0.160(3) 0.329(11) 0.132 Uiso 0.33 1 d PD
H12 H 0.144(11) -0.033(12) 0.274(8) 0.132 Uiso 0.33 1 d PD
H13 H 0.042(5) -0.010(15) 0.424(5) 0.132 Uiso 0.33 1 d PD
N2 N -0.053(2) 0.025(3) 0.200(2) 0.092(6) Uani 0.33 1 d PD
H21 H -0.079(10) -0.058(12) 0.109(8) 0.138 Uiso 0.33 1 d PD
H22 H -0.166(5) -0.008(14) 0.254(4) 0.138 Uiso 0.33 1 d PD

loop_
_atom_site_aniso_label
_atom_site_aniso_U_11
_atom_site_aniso_U_22
_atom_site_aniso_U_33
_atom_site_aniso_U_23
_atom_site_aniso_U_13
_atom_site_aniso_U_12
Co1 0.02150(13) 0.02150(13) 0.02177(17) 0.000 0.000 0.01075(7)
O1 0.0425(8) 0.0387(7) 0.0506(10) 0.0104(6) -0.0147(7) 0.0200(6)
O2 0.0391(7) 0.0421(8) 0.0508(10) 0.0157(7) -0.0103(6) 0.0201(6)
C1 0.0326(9) 0.0341(9) 0.0467(9) 0.0096(10) -0.0089(10) 0.0157(6)
N1 0.090(9) 0.066(7) 0.122(14) -0.023(8) -0.047(9) 0.049(8)
N2 0.063(9) 0.096(14) 0.101(7) 0.006(10) -0.018(7) 0.028(7)

loop_
_atom_type_symbol
_atom_type_description
_atom_type_scat_dispersion_real
_atom_type_scat_dispersion_imag
_atom_type_scat_source
C C 0.0033 0.0016 'International Tables Vol C Tables 4.2.6.8 and 6.1.1.4'
H H 0.0000 0.0000 'International Tables Vol C Tables 4.2.6.8 and 6.1.1.4'
N N 0.0061 0.0033 'International Tables Vol C Tables 4.2.6.8 and 6.1.1.4'
O O 0.0106 0.0060 'International Tables Vol C Tables 4.2.6.8 and 6.1.1.4'
Co Co 0.3494 0.9721 'International Tables Vol C Tables 4.2.6.8 and 6.1.1.4'

loop_
_geom_angle_atom_site_label_1
_geom_angle_atom_site_label_2
_geom_angle_atom_site_label_3
_geom_angle
_geom_angle_site_symmetry_1
_geom_angle_site_symmetry_3
O1 Co1 O1 92.73(7) 3_665 5_565
O1 Co1 O1 92.73(7) 3_665 .
O1 Co1 O1 92.73(7) 5_565 .
O1 Co1 O2 92.23(5) 3_665 6_564
O1 Co1 O2 82.75(5) 5_565 6_564
O1 Co1 O2 173.44(5) . 6_564
O1 Co1 O2 173.44(5) 3_665 2_554
O1 Co1 O2 92.23(5) 5_565 2_554
O1 Co1 O2 82.75(5) . 2_554
O2 Co1 O2 92.64(7) 6_564 2_554
O1 Co1 O2 82.75(5) 3_665 4_664
O1 Co1 O2 173.44(5) 5_565 4_664
O1 Co1 O2 92.23(5) . 4_664
O2 Co1 O2 92.64(7) 6_564 4_664
O2 Co1 O2 92.64(7) 2_554 4_664
C1 O1 Co1 125.28(12) . .
C1 O2 Co1 125.42(12) . 2_655
O1 C1 O2 126.38(16) . .
O1 C1 H1 116.8 . .
O2 C1 H1 116.8 . .
N2 N1 N1 90.3(19) 5 5
N2 N1 N1 80(2) 5 3
N1 N1 N1 60.000(1) 5 3
N2 N1 N2 49.5(18) 5 3
N1 N1 N2 43.5(9) 5 3
N1 N1 N2 72.7(13) 3 3
N2 N1 N2 43.2(18) 5 .
N1 N1 N2 60.0(11) 5 .
N1 N1 N2 39.3(5) 3 .
N2 N1 N2 42.2(13) 3 .
N2 N1 H11 94(5) 5 .
N1 N1 H11 162(6) 5 .
N1 N1 H11 104(5) 3 .
N2 N1 H11 143(5) 3 .
N2 N1 H11 113.2(12) . .
N2 N1 H12 83(4) 5 .
N1 N1 H12 92(6) 5 .
N1 N1 H12 146(3) 3 .
N2 N1 H12 74(3) 3 .
N2 N1 H12 112.6(12) . .
H11 N1 H12 105.9(14) . .
N2 N1 H13 155(3) 5 .
N1 N1 H13 66(4) 5 .
N1 N1 H13 80(3) 3 .
N2 N1 H13 109(5) 3 .
N2 N1 H13 112.7(12) . .
H11 N1 H13 106.2(14) . .
H12 N1 H13 105.6(14) . .
N1 N2 N2 97.9(19) 3 3
N1 N2 N2 86(2) 3 5
N2 N2 N2 60.000(3) 3 5
N1 N2 N1 57(2) 3 5
N2 N2 N1 44.2(10) 3 5
N2 N2 N1 76.1(14) 5 5
N1 N2 N1 50.3(19) 3 .
N2 N2 N1 61.7(11) 3 .
N2 N2 N1 38.9(5) 5 .
N1 N2 N1 47.3(14) 5 .
N1 N2 H21 150(5) 3 .
N2 N2 H21 55(3) 3 .
N2 N2 H21 90(4) 5 .
N1 N2 H21 94(5) 5 .
N1 N2 H21 113.7(15) . .
N1 N2 H22 68(3) 3 .
N2 N2 H22 112(6) 3 .
N2 N2 H22 152.7(16) 5 .
N1 N2 H22 81(4) 5 .
N1 N2 H22 113.8(15) . .
H21 N2 H22 107.2(17) . .

loop_
_geom_bond_atom_site_label_1
_geom_bond_atom_site_label_2
_geom_bond_distance
_geom_bond_site_symmetry_2
Co1 O1 2.0920(15) 3_665
Co1 O1 2.0920(15) 5_565
Co1 O1 2.0920(14) .
Co1 O2 2.0928(14) 6_564
Co1 O2 2.0928(14) 2_554
Co1 O2 2.0928(14) 4_664
O1 C1 1.233(3) .
O2 C1 1.238(3) .
O2 Co1 2.0928(14) 2_655
C1 H1 0.9300 .
N1 N2 0.865(12) 5
N1 N1 1.05(3) 5
N1 N1 1.05(3) 3
N1 N2 1.238(18) 3
N1 N2 1.365(9) .
N1 H11 0.903(9) .
N1 H12 0.907(9) .
N1 H13 0.903(10) .
N2 N1 0.865(12) 3
N2 N2 0.94(3) 3
N2 N2 0.94(3) 5
N2 N1 1.238(18) 5
N2 H21 0.896(10) .
N2 H22 0.898(10) .

loop_
_geom_hbond_atom_site_label_D
_geom_hbond_atom_site_label_H
_geom_hbond_atom_site_label_A
_geom_hbond_distance_DH
_geom_hbond_distance_HA
_geom_hbond_distance_DA
_geom_hbond_angle_DHA
_geom_hbond_site_symmetry_A
N1 H11 O1 0.903(9) 2.03(4) 2.875(13) 155(9) .
N1 H12 O2 0.907(9) 2.18(4) 3.047(14) 161(9) 6_554
N1 H12 O1 0.907(9) 2.43(8) 3.046(12) 125(8) 5
N1 H13 N2 0.903(10) 2.08(3) 2.927(13) 156(5) 4
N1 H13 N2 0.903(10) 2.21(7) 2.983(14) 143(9) 6
N1 H13 N2 0.903(10) 2.23(4) 3.112(13) 165(9) 2
